data_9012351
loop_
_publ_author_name
'Breu, J.'
'Seidl, W.'
'Stoll, A.'

_publ_section_title
;
 Fehlordnung bei smectiten in abhangigkeit vom zwischenschichtkation
 Locality: synthetic
 Note: isostructural with hectorite
;
_journal_name_full 'Zeitschrift fur Anorganische und Allgemeine Chemie'
_journal_page_first 503
_journal_page_last 515
_journal_paper_doi 10.1002/zaac.200390083
_journal_volume 629
_journal_year 2003
_chemical_formula_sum 'Cs0.601 F2 Li0.602 Mg2.398 O10 Si4'
_chemical_name_mineral Hectorite-(Cs)
_space_group_IT_number 12
_symmetry_space_group_name_Hall '-C 2y'
_symmetry_space_group_name_H-M 'C 1 2/m 1'
_cell_angle_alpha 90
_cell_angle_beta 99.21
_cell_angle_gamma 90
_cell_length_a 5.2401
_cell_length_b 9.0942
_cell_length_c 10.7971
_cell_formula_units_Z 2
_cell_volume 507.897
_exptl_crystal_density_diffrn 2.960
_cod_original_formula_sum 'Cs.601 (Mg2.398 Li.602) Si4 O10 F2'
_cod_database_code 9012351

loop_
_symmetry_equiv_pos_as_xyz
x,y,z
1/2+x,1/2+y,z
x,-y,z
1/2+x,1/2-y,z
-x,y,-z
1/2-x,1/2+y,-z
-x,-y,-z
1/2-x,1/2-y,-z

loop_
_atom_site_aniso_label
_atom_site_aniso_U_11
_atom_site_aniso_U_22
_atom_site_aniso_U_33
_atom_site_aniso_U_12
_atom_site_aniso_U_13
_atom_site_aniso_U_23
Cs 0.01910 0.02190 0.01910 0.00000 0.00360 0.00000
Mg1 0.00700 0.00940 0.01260 0.00000 0.00220 0.00000
Li1 0.00700 0.00940 0.01260 0.00000 0.00220 0.00000
Mg2 0.00520 0.00900 0.01120 0.00000 0.00250 0.00000
Li2 0.00520 0.00900 0.01120 0.00000 0.00250 0.00000
Si 0.00650 0.00850 0.01040 0.00030 0.00190 0.00040
O1 0.00870 0.00870 0.01200 -0.00040 0.00200 0.00010
O2 0.01700 0.01200 0.01180 0.00000 0.00200 0.00000
O3 0.01320 0.01720 0.01140 0.00010 0.00160 0.00260
F 0.01050 0.01380 0.01380 0.00000 0.00260 0.00000

loop_
_atom_site_label
_atom_site_fract_x
_atom_site_fract_y
_atom_site_fract_z
_atom_site_occupancy
_atom_site_U_iso_or_equiv
Cs 0.00000 0.00000 0.00000 0.60150 0.02000
Mg1 0.00000 0.16650 0.50000 0.80500 0.00960
Li1 0.00000 0.16650 0.50000 0.19500 0.00960
Mg2 0.50000 0.00000 0.50000 0.78800 0.00830
Li2 0.50000 0.00000 0.50000 0.21200 0.00830
Si 0.08110 0.33318 0.24443 1.00000 0.00840
O1 0.13120 0.33290 0.39472 1.00000 0.00980
O2 -0.44130 0.00000 0.18870 1.00000 0.01370
O3 0.18560 0.24840 -0.18845 1.00000 0.01400
F 0.13730 0.00000 0.40640 1.00000 0.01260

_cod_duplicate_entry 9009802
